data_1560472
loop_
_publ_author_name
'Iyer, Abishek K.'
'Yin, Wenlong'
'Lee, Emma J.'
'Lin, Xinsong'
'Mar, Arthur'

_publ_section_title
;
 Quaternary rare-earth sulfides RE 3 M 0.5 GeS 7 (RE=La--Nd, Sm; M=Co, Ni)
 and Y 3 Pd 0.5 SiS 7
;
_journal_name_full 'Journal of Solid State Chemistry'
_journal_page_first 14
_journal_page_last 23
_journal_paper_doi 10.1016/j.jssc.2017.03.009
_journal_volume 250
_journal_year 2017
_chemical_absolute_configuration ad
_chemical_formula_structural 'Y3 Pd0.50 Si S7'
_chemical_formula_sum 'Pd0.5 S7 Si Y3'
_chemical_formula_weight 572.44
_chemical_name_common 'yttrium palladium silicon sulfide (3/0.5/1/7)'
_chemical_name_systematic 'yttrium palladium silicon sulfide (3/0.5/1/7)'
_space_group_crystal_system hexagonal
_space_group_IT_number 173
_space_group_name_Hall 'P 6c'
_space_group_name_H-M_alt 'P 63'
_atom_sites_solution_hydrogens .
_audit_creation_method SHELXL-2014/7
_cell_angle_alpha 90
_cell_angle_beta 90
_cell_angle_gamma 120
_cell_formula_units_Z 2
_cell_length_a 9.7891(3)
_cell_length_b 9.7891(3)
_cell_length_c 5.6840(4)
_cell_measurement_reflns_used 2429
_cell_measurement_temperature 296(2)
_cell_measurement_theta_max 24.60
_cell_measurement_theta_min 2.40
_cell_volume 471.70(4)
_computing_cell_refinement 'Bruker SAINT 8.34A (Bruker, 2013)'
_computing_data_collection 'Bruker APEX 2 (Bruker, 2008)'
_computing_data_reduction 'Bruker SAINT 8.34A'
_computing_molecular_graphics 'ATOMS 5.1 (Dowty, 1999)'
_computing_publication_material 'SHELXL-2014/7 (Sheldrick, 2014)'
_computing_structure_refinement 'SHELXL-2014/7 (Sheldrick, 2014)'
_computing_structure_solution 'SHELXS-97 (Sheldrick, 2008)'
_diffrn_ambient_temperature 296(2)
_diffrn_measured_fraction_theta_full 1.000
_diffrn_measured_fraction_theta_max 0.998
_diffrn_measurement_device_type 'Bruker PLATFORM/SMART APEX II CCD'
_diffrn_measurement_method '\w and \f scans'
_diffrn_radiation_type MoK\a
_diffrn_radiation_wavelength 0.71073
_diffrn_reflns_av_R_equivalents 0.0638
_diffrn_reflns_av_unetI/netI 0.0486
_diffrn_reflns_Laue_measured_fraction_full 1.000
_diffrn_reflns_Laue_measured_fraction_max 0.998
_diffrn_reflns_limit_h_max 15
_diffrn_reflns_limit_h_min -15
_diffrn_reflns_limit_k_max 15
_diffrn_reflns_limit_k_min -14
_diffrn_reflns_limit_l_max 8
_diffrn_reflns_limit_l_min -8
_diffrn_reflns_number 6928
_diffrn_reflns_point_group_measured_fraction_full 1.000
_diffrn_reflns_point_group_measured_fraction_max 0.998
_diffrn_reflns_theta_full 25.242
_diffrn_reflns_theta_max 33.131
_diffrn_reflns_theta_min 2.402
_diffrn_source 'fine-focus sealed tube'
_exptl_absorpt_coefficient_mu 20.824
_exptl_absorpt_correction_T_max 0.524
_exptl_absorpt_correction_T_min 0.418
_exptl_absorpt_correction_type numerical
_exptl_absorpt_process_details 'SHELXL-2014/7 (Sheldrick, 2014)'
_exptl_crystal_colour grey
_exptl_crystal_density_diffrn 4.030
_exptl_crystal_description irregular
_exptl_crystal_F_000 532
_exptl_crystal_size_max 0.053
_exptl_crystal_size_mid 0.052
_exptl_crystal_size_min 0.049
_refine_diff_density_max 0.954
_refine_diff_density_min -1.845
_refine_diff_density_rms 0.225
_refine_ls_abs_structure_details
;
 Refined as an inversion twin.
;
_refine_ls_abs_structure_Flack -0.04(2)
_refine_ls_extinction_coef .
_refine_ls_extinction_method none
_refine_ls_goodness_of_fit_ref 1.117
_refine_ls_hydrogen_treatment undef
_refine_ls_matrix_type full
_refine_ls_number_parameters 40
_refine_ls_number_reflns 1197
_refine_ls_number_restraints 1
_refine_ls_restrained_S_all 1.117
_refine_ls_R_factor_all 0.0542
_refine_ls_R_factor_gt 0.0413
_refine_ls_shift/su_max 0.000
_refine_ls_shift/su_mean 0.000
_refine_ls_structure_factor_coef Fsqd
_refine_ls_weighting_details 'w=1/[\s^2^(Fo^2^)+(0.0491P)^2^+0.7772P] where P=(Fo^2^+2Fc^2^)/3'
_refine_ls_weighting_scheme calc
_refine_ls_wR_factor_gt 0.1020
_refine_ls_wR_factor_ref 0.1084
_reflns_Friedel_coverage 0.843
_reflns_Friedel_fraction_full 1.000
_reflns_Friedel_fraction_max 0.998
_reflns_number_gt 989
_reflns_number_total 1197
_reflns_threshold_expression 'I > 2\s(I)'
_cod_data_source_file mmc22.cif
_cod_data_source_block 11
_cod_original_formula_sum 'Pd0.50 S7 Si Y3'
_cod_database_code 1560472
_shelx_shelxl_version_number 2014/7
_shelx_space_group_comment
;
The symmetry employed for this shelxl refinement is uniquely defined
by the following loop, which should always be used as a source of
symmetry information in preference to the above space-group names.
They are only intended as comments.
;
_shelx_estimated_absorpt_t_min 0.405
_shelx_estimated_absorpt_t_max 0.429

loop_
_space_group_symop_operation_xyz
'x, y, z'
'-y, x-y, z'
'-x+y, -x, z'
'-x, -y, z+1/2'
'y, -x+y, z+1/2'
'x-y, x, z+1/2'

loop_
_atom_site_label
_atom_site_type_symbol
_atom_site_fract_x
_atom_site_fract_y
_atom_site_fract_z
_atom_site_U_iso_or_equiv
_atom_site_adp_type
_atom_site_occupancy
_atom_site_site_symmetry_order
_atom_site_calc_flag
_atom_site_refinement_flags_posn
_atom_site_refinement_flags_adp
_atom_site_refinement_flags_occupancy
_atom_site_disorder_assembly
_atom_site_disorder_group
Y Y 0.13099(9) 0.35711(9) 0.0286(2) 0.0256(2) Uani 1 1 d . . . . .
PdA Pd 0.0000 0.0000 0.2459(6) 0.0269(6) Uani 0.443(3) 3 d S T P . .
PdB Pd 0.0000 0.0000 -0.063(5) 0.0269(6) Uani 0.057(3) 3 d S T P . .
Si Si 0.3333 0.6667 0.6140(7) 0.0202(8) Uani 1 3 d S T P . .
S1 S 0.2524(3) 0.1591(3) 0.0000(6) 0.0382(6) Uani 1 1 d . . . . .
S2 S 0.5233(3) 0.1048(3) 0.2631(4) 0.0226(4) Uani 1 1 d . . . . .
S3 S 0.3333 0.6667 0.2455(7) 0.0239(7) Uani 1 3 d S T P . .

loop_
_atom_site_aniso_label
_atom_site_aniso_U_11
_atom_site_aniso_U_22
_atom_site_aniso_U_33
_atom_site_aniso_U_23
_atom_site_aniso_U_13
_atom_site_aniso_U_12
Y 0.0269(4) 0.0278(4) 0.0228(4) 0.0032(4) 0.0017(4) 0.0143(3)
PdA 0.0267(7) 0.0267(7) 0.0273(14) 0.000 0.000 0.0134(4)
PdB 0.0267(7) 0.0267(7) 0.0273(14) 0.000 0.000 0.0134(4)
Si 0.0254(12) 0.0254(12) 0.0098(14) 0.000 0.000 0.0127(6)
S1 0.0549(15) 0.0351(12) 0.0366(15) 0.0077(12) 0.0060(14) 0.0314(12)
S2 0.0264(10) 0.0232(9) 0.0146(8) 0.0011(8) -0.0008(8) 0.0097(8)
S3 0.0307(11) 0.0307(11) 0.0104(13) 0.000 0.000 0.0153(6)

loop_
_atom_type_symbol
_atom_type_description
_atom_type_scat_dispersion_real
_atom_type_scat_dispersion_imag
_atom_type_scat_source
Si Si 0.0817 0.0704 'International Tables Vol C Tables 4.2.6.8 and 6.1.1.4'
S S 0.1246 0.1234 'International Tables Vol C Tables 4.2.6.8 and 6.1.1.4'
Y Y -2.7962 3.5667 'International Tables Vol C Tables 4.2.6.8 and 6.1.1.4'
Pd Pd -0.9988 1.0072 'International Tables Vol C Tables 4.2.6.8 and 6.1.1.4'

loop_
_geom_angle_atom_site_label_1
_geom_angle_atom_site_label_2
_geom_angle_atom_site_label_3
_geom_angle
_geom_angle_site_symmetry_1
_geom_angle_site_symmetry_3
S1 Y S1 86.61(12) 2 .
S1 Y S2 104.62(9) 2 5_564
S1 Y S2 140.46(10) . 5_564
S1 Y S1 80.07(9) 2 6
S1 Y S1 79.84(9) . 6
S2 Y S1 138.95(8) 5_564 6
S1 Y S2 140.02(10) 2 6_554
S1 Y S2 73.80(8) . 6_554
S2 Y S2 73.68(9) 5_564 6_554
S1 Y S2 128.04(8) 6 6_554
S1 Y S3 148.06(9) 2 .
S1 Y S3 116.61(7) . .
S2 Y S3 72.16(7) 5_564 .
S1 Y S3 82.80(9) 6 .
S2 Y S3 70.86(7) 6_554 .
S1 Y S2 70.85(8) 2 2
S1 Y S2 145.53(9) . 2
S2 Y S2 72.32(4) 5_564 2
S1 Y S2 71.02(7) 6 2
S2 Y S2 139.44(6) 6_554 2
S3 Y S2 78.15(6) . 2
S1 Y PdB 43.57(8) 2 .
S1 Y PdB 43.50(8) . .
S2 Y PdB 130.4(4) 5_564 .
S1 Y PdB 81.1(5) 6 .
S2 Y PdB 106.6(3) 6_554 .
S3 Y PdB 156.6(3) . .
S2 Y PdB 112.1(2) 2 .
S1 Y S1 74.72(8) 2 6_554
S1 Y S1 74.54(8) . 6_554
S2 Y S1 72.32(8) 5_564 6_554
S1 Y S1 144.77(11) 6 6_554
S2 Y S1 66.67(7) 6_554 6_554
S3 Y S1 130.39(9) . 6_554
S2 Y S1 121.26(7) 2 6_554
PdB Y S1 63.7(5) . 6_554
S1 Y PdA 49.46(7) 2 .
S1 Y PdA 49.40(7) . .
S2 Y PdA 154.01(6) 5_564 .
S1 Y PdA 49.48(8) 6 .
S2 Y PdA 123.19(5) 6_554 .
S3 Y PdA 129.78(9) . .
S2 Y PdA 96.67(6) 2 .
PdB Y PdA 31.6(5) . .
S1 Y PdA 95.30(8) 6_554 .
S1 Y PdA 47.96(7) 2 4_554
S1 Y PdA 47.92(7) . 4_554
S2 Y PdA 114.36(7) 5_564 4_554
S1 Y PdA 99.12(8) 6 4_554
S2 Y PdA 95.24(6) 6_554 4_554
S3 Y PdA 162.91(3) . 4_554
S2 Y PdA 118.63(5) 2 4_554
PdB Y PdA 18.0(5) . 4_554
S1 Y PdA 45.65(7) 6_554 4_554
PdA Y PdA 49.643(13) . 4_554
PdB PdA PdB 180.0 4 .
PdB PdA S1 122.87(9) 4 3
PdB PdA S1 57.13(9) . 3
PdB PdA S1 122.87(9) 4 2
PdB PdA S1 57.13(9) . 2
S1 PdA S1 93.34(13) 3 2
PdB PdA S1 122.87(9) 4 .
PdB PdA S1 57.13(9) . .
S1 PdA S1 93.34(13) 3 .
S1 PdA S1 93.34(13) 2 .
PdB PdA S1 56.28(9) 4 6
PdB PdA S1 123.72(9) . 6
S1 PdA S1 179.14(17) 3 6
S1 PdA S1 87.25(5) 2 6
S1 PdA S1 87.25(5) . 6
PdB PdA S1 56.28(9) 4 5
PdB PdA S1 123.72(9) . 5
S1 PdA S1 87.25(5) 3 5
S1 PdA S1 179.14(17) 2 5
S1 PdA S1 87.25(5) . 5
S1 PdA S1 92.16(13) 6 5
PdB PdA S1 56.28(9) 4 4
PdB PdA S1 123.72(9) . 4
S1 PdA S1 87.25(5) 3 4
S1 PdA S1 87.25(5) 2 4
S1 PdA S1 179.14(17) . 4
S1 PdA S1 92.16(13) 6 4
S1 PdA S1 92.16(13) 5 4
PdB PdA PdA 180.0 4 4_554
PdB PdA PdA 0.0 . 4_554
S1 PdA PdA 57.13(9) 3 4_554
S1 PdA PdA 57.13(9) 2 4_554
S1 PdA PdA 57.13(9) . 4_554
S1 PdA PdA 123.72(9) 6 4_554
S1 PdA PdA 123.72(9) 5 4_554
S1 PdA PdA 123.72(9) 4 4_554
PdB PdA PdA 0.000(4) 4 4
PdB PdA PdA 180.0 . 4
S1 PdA PdA 122.87(9) 3 4
S1 PdA PdA 122.87(9) 2 4
S1 PdA PdA 122.87(9) . 4
S1 PdA PdA 56.28(9) 6 4
S1 PdA PdA 56.28(9) 5 4
S1 PdA PdA 56.28(9) 4 4
PdA PdA PdA 180.0 4_554 4
PdB PdA Y 111.96(6) 4 .
PdB PdA Y 68.04(6) . .
S1 PdA Y 125.17(13) 3 .
S1 PdA Y 53.51(6) 2 .
S1 PdA Y 53.82(6) . .
S1 PdA Y 55.69(7) 6 .
S1 PdA Y 126.55(6) 5 .
S1 PdA Y 126.24(6) 4 .
PdA PdA Y 68.04(6) 4_554 .
PdA PdA Y 111.96(6) 4 .
PdB PdA Y 111.96(6) 4 2
PdB PdA Y 68.04(6) . 2
S1 PdA Y 53.51(6) 3 2
S1 PdA Y 53.82(6) 2 2
S1 PdA Y 125.17(13) . 2
S1 PdA Y 126.55(6) 6 2
S1 PdA Y 126.24(6) 5 2
S1 PdA Y 55.69(7) 4 2
PdA PdA Y 68.04(6) 4_554 2
PdA PdA Y 111.96(6) 4 2
Y PdA Y 106.87(6) . 2
PdA PdB PdA 180.0 4_554 .
PdA PdB S1 99.4(7) 4_554 3
PdA PdB S1 80.6(7) . 3
PdA PdB S1 99.4(7) 4_554 2
PdA PdB S1 80.6(7) . 2
S1 PdB S1 117.4(4) 3 2
PdA PdB S1 99.4(7) 4_554 .
PdA PdB S1 80.6(7) . .
S1 PdB S1 117.4(4) 3 .
S1 PdB S1 117.4(4) 2 .
PdA PdB PdB 0.0 4_554 4_554
PdA PdB PdB 180.0 . 4_554
S1 PdB PdB 99.4(7) 3 4_554
S1 PdB PdB 99.4(7) 2 4_554
S1 PdB PdB 99.4(7) . 4_554
PdA PdB PdB 180.0 4_554 4
PdA PdB PdB 0.0 . 4
S1 PdB PdB 80.6(7) 3 4
S1 PdB PdB 80.6(7) 2 4
S1 PdB PdB 80.6(7) . 4
PdB PdB PdB 180.0 4_554 4
PdA PdB Y 99.7(5) 4_554 .
PdA PdB Y 80.3(5) . .
S1 PdB Y 160.9(12) 3 .
S1 PdB Y 58.90(13) 2 .
S1 PdB Y 59.27(13) . .
PdB PdB Y 99.7(5) 4_554 .
PdB PdB Y 80.3(5) 4 .
PdA PdB Y 99.7(5) 4_554 2
PdA PdB Y 80.3(5) . 2
S1 PdB Y 58.90(13) 3 2
S1 PdB Y 59.26(13) 2 2
S1 PdB Y 160.9(12) . 2
PdB PdB Y 99.7(5) 4_554 2
PdB PdB Y 80.3(5) 4 2
Y PdB Y 117.2(3) . 2
PdA PdB Y 99.7(5) 4_554 3
PdA PdB Y 80.3(5) . 3
S1 PdB Y 59.26(13) 3 3
S1 PdB Y 160.9(12) 2 3
S1 PdB Y 58.90(13) . 3
PdB PdB Y 99.7(5) 4_554 3
PdB PdB Y 80.3(5) 4 3
Y PdB Y 117.2(3) . 3
Y PdB Y 117.2(3) 2 3
S3 Si S2 113.41(12) . 6
S3 Si S2 113.41(12) . 4_665
S2 Si S2 105.26(13) 6 4_665
S3 Si S2 113.41(12) . 5_565
S2 Si S2 105.26(13) 6 5_565
S2 Si S2 105.26(13) 4_665 5_565
PdB S1 PdA 42.3(7) . .
PdB S1 PdA 24.3(7) . 4_554
PdA S1 PdA 66.59(7) . 4_554
PdB S1 Y 77.53(11) . 3
PdA S1 Y 77.03(8) . 3
PdA S1 Y 80.96(8) 4_554 3
PdB S1 Y 77.23(11) . .
PdA S1 Y 76.78(8) . .
PdA S1 Y 80.70(8) 4_554 .
Y S1 Y 152.36(12) 3 .
PdB S1 Y 99.1(7) . 5_554
PdA S1 Y 141.42(14) . 5_554
PdA S1 Y 74.83(10) 4_554 5_554
Y S1 Y 97.63(10) 3 5_554
Y S1 Y 97.31(9) . 5_554
PdB S1 Y 116.1(7) . 5
PdA S1 Y 73.80(10) . 5
PdA S1 Y 140.39(13) 4_554 5
Y S1 Y 90.66(9) 3 5
Y S1 Y 90.41(9) . 5
Y S1 Y 144.77(11) 5_554 5
Si S2 Y 91.79(10) 4_664 6_655
Si S2 Y 89.26(9) 4_664 5
Y S2 Y 109.42(9) 6_655 5
Si S2 Y 120.72(13) 4_664 3
Y S2 Y 142.18(8) 6_655 3
Y S2 Y 91.15(7) 5 3
Si S3 Y 114.82(7) . 3_565
Si S3 Y 114.82(7) . .
Y S3 Y 103.63(8) 3_565 .
Si S3 Y 114.82(7) . 2_665
Y S3 Y 103.63(8) 3_565 2_665
Y S3 Y 103.63(8) . 2_665

loop_
_geom_bond_atom_site_label_1
_geom_bond_atom_site_label_2
_geom_bond_distance
_geom_bond_site_symmetry_2
Y S1 2.725(3) 2
Y S1 2.739(3) .
Y S2 2.781(2) 5_564
Y S1 2.827(3) 6
Y S2 2.875(2) 6_554
Y S3 2.9366(18) .
Y S2 2.975(2) 2
Y PdB 3.107(5) .
Y S1 3.136(4) 6_554
Y PdA 3.3027(15) .
Y PdA 3.4588(18) 4_554
PdA PdB 1.08(3) 4
PdA PdB 1.76(3) .
PdA S1 2.576(3) 3
PdA S1 2.576(3) 2
PdA S1 2.576(3) .
PdA S1 2.601(4) 6
PdA S1 2.601(4) 5
PdA S1 2.601(4) 4
PdA PdA 2.8420(2) 4_554
PdA PdA 2.8420(2) 4
PdA Y 3.3027(15) 2
PdB PdA 1.08(3) 4_554
PdB S1 2.193(5) 3
PdB S1 2.193(5) 2
PdB S1 2.193(5) .
PdB PdB 2.8420(2) 4_554
PdB PdB 2.8420(2) 4
PdB Y 3.107(5) 2
PdB Y 3.107(5) 3
Si S3 2.094(5) .
Si S2 2.134(3) 6
Si S2 2.134(3) 4_665
Si S2 2.134(3) 5_565
S1 PdA 2.601(4) 4_554
S1 Y 2.725(3) 3
S1 Y 2.827(3) 5_554
S1 Y 3.136(4) 5
S2 Si 2.134(3) 4_664
S2 Y 2.781(2) 6_655
S2 Y 2.875(2) 5
S2 Y 2.975(2) 3
S3 Y 2.9366(18) 3_565
S3 Y 2.9366(18) 2_665
